data_7712406
loop_
_publ_author_name
'Qiao, Xianji'
'Qiu, Yi'
'Xin, Junjie'
'Da, Chen'
'Ma, Zili'
'Corkett, Alex'
'Cai, Guohong'
'Cai, Guanqun'
'Qu, Shangqing'
'Wang, Yuchao'
'Zhu, Zhenyu'
'Gao, Yiman'
'Wang, Zhigang'
'Dronskowski, Richard'
'Li, Guobao'
'Sun, Junliang'

_publ_section_title
;
 Synthesis, Crystal Structures and Semiconducting Properties of New
 Hexacyanidomettallates
;
_journal_name_full 'Dalton Transactions'
_journal_paper_doi 10.1039/D3DT00384A
_journal_year 2023
_chemical_formula_sum 'C6 Ca Fe K2 N6'
_chemical_formula_weight 330.23
_space_group_IT_number 14
_space_group_name_Hall '-P 2yn'
_space_group_name_H-M_alt 'P 1 21/n 1'
_symmetry_cell_setting monoclinic
_symmetry_space_group_name_H-M 'P 1 21/n 1'
_audit_creation_date 2022-04-06T13:22
_audit_creation_method 'created in GSAS-II'
_audit_update_record
;
2022-06-16 deposited with the CCDC.	2023-02-23 downloaded from the CCDC.
;
_cell_angle_alpha 90
_cell_angle_beta 90.3221(8)
_cell_angle_gamma 90
_cell_formula_units_Z 2
_cell_length_a 10.30124(29)
_cell_length_b 7.51475(23)
_cell_length_c 7.06772(21)
_cell_measurement_temperature 298
_cell_volume 547.11(3)
_computing_structure_refinement 'GSAS-II (Toby & Von Dreele, J. Appl. Cryst. 46, 544-549, 2013)'
_diffrn_ambient_pressure 100
_diffrn_ambient_temperature 300
_diffrn_measurement_device_type Rigaku
_diffrn_radiation_polarisn_ratio 0.7000
_diffrn_radiation_probe x-ray
_diffrn_radiation_type 'Cu K\a'
_exptl_crystal_density_diffrn 2.0046
_pd_block_id 2022-04-06T13:22|K2CaFe(CN)6|XianjiQiao|K2CaFe(CN)6
_pd_calc_method 'Rietveld Refinement'
_pd_instr_location ' ?'
_pd_meas_2theta_range_inc 0.01300
_pd_meas_2theta_range_max 119.98357
_pd_meas_2theta_range_min 5.01157
_pd_phase_name 'Potassium manganese(II) hexacyanomanga'
_pd_proc_2theta_range_inc 0.01300
_pd_proc_2theta_range_max 119.91352
_pd_proc_2theta_range_min 4.94152
_pd_proc_info_datetime 2022-04-06T13:22
_pd_proc_info_excluded_regions ' ?'
_pd_proc_ls_background_function
;
Background function: "chebyschev" function with 12 terms:
    1402.2(13), -146(7), -40(19), -4.2(6)e2, 2.14(7)e3, 1.03(16)e3, 
    -6.37(5)e3, -2.0(8)e2, 9.70(7)e3, -4.35(18)e3, -4.51(7)e3, 
    3.19(14)e3, 
;
_pd_proc_ls_pref_orient_corr
;
Simple spherical harmonic correction Order = 12
    Coefficients:  0:0:C(2,-2) = -0.35(3); 0:0:C(2,0) = -0.32(4); 
    0:0:C(2,2) = 0.038(30); 0:0:C(4,-4) = -0.13(6); 0:0:C(4,-2) = 0.65(5); 
    0:0:C(4,0) = -0.99(7); 0:0:C(4,2) = 1.48(6); 0:0:C(4,4) = 0.71(7); 
    0:0:C(6,-6) = -0.28(11); 0:0:C(6,-4) = -0.76(8); 0:0:C(6,-2) = -0.56(8); 
    0:0:C(6,0) = 0.77(9); 0:0:C(6,2) = -0.52(11); 0:0:C(6,4) = -1.19(9); 
    0:0:C(6,6) = -0.79(10); 0:0:C(8,-8) = -0.79(13); 0:0:C(8,-6) = -0.37(11); 
    0:0:C(8,-4) = -0.48(13); 0:0:C(8,-2) = -0.50(10); 0:0:C(8,0) = 0.36(12); 
    0:0:C(8,2) = 0.58(11); 0:0:C(8,4) = 1.18(11); 0:0:C(8,6) = 1.41(12); 
    0:0:C(8,8) = 0.77(15); 0:0:C(10,-10) = -0.75(22); 0:0:C(10,-8) = -0.41(14); 
    0:0:C(10,-6) = -1.21(16); 0:0:C(10,-4) = 0.13(15); 0:0:C(10,-2) = -0.01(17); 
    0:0:C(10,0) = -0.62(18); 0:0:C(10,2) = -0.05(17); 0:0:C(10,4) = -1.28(13); 
    0:0:C(10,6) = -1.14(14); 0:0:C(10,8) = -0.29(14); 0:0:C(10,10) = -0.52(17); 
    0:0:C(12,-12) = -0.05(22); 0:0:C(12,-10) = 0.14(23); 0:0:C(12,-8) = 0.79(19); 
    0:0:C(12,-6) = 1.00(24); 0:0:C(12,-4) = -1.20(23); 0:0:C(12,-2) = -0.12(20); 
    0:0:C(12,0) = 0.50(18); 0:0:C(12,2) = -1.40(18); 0:0:C(12,4) = -0.19(20); 
    0:0:C(12,6) = -1.29(20); 0:0:C(12,8) = 0.90(15); 0:0:C(12,10) = -0.03(24); 
    0:0:C(12,12) = -1.26(20); 
;
_pd_proc_ls_profile_function
;
Finger-Cox-Jephcoat function parameters U, V, W, X, Y, SH/L:
  peak variance(Gauss) = Utan(Th)^2^+Vtan(Th)+W:
  peak HW(Lorentz) = X/cos(Th)+Ytan(Th); SH/L = S/L+H/L
  U, V, W in (centideg)^2^, X & Y in centideg
    8.8(19), -2.000, 2.30(13), 1.09(14), 2.8(6), 0.0131(11), 
  Crystallite size in microns with "isotropic" model:
  parameters: Size, G/L mix
    1.000, 1.000, 
  Microstrain, "isotropic" model (10^6^ * delta Q/Q)
    parameters: Mustrain, G/L mix
    1000.000, 1.000, 

;
_pd_proc_ls_prof_R_factor 0.02002
_pd_proc_ls_prof_wR_expected 0.02428
_pd_proc_ls_prof_wR_factor 0.02602
_pd_proc_number_of_points 8845
_pd_spec_mounting ' ?'
_refine_ls_goodness_of_fit_all 1.077
_refine_ls_matrix_type full
_refine_ls_number_parameters 94
_refine_ls_R_Fsqd_factor 0.14682
_refine_ls_wR_factor_obs 0.02602
_reflns_d_resolution_high 0.890
_reflns_d_resolution_low 6.071
_reflns_limit_h_max 8
_reflns_limit_h_min 8
_reflns_limit_k_max 6
_reflns_limit_k_min 6
_reflns_limit_l_max 1
_reflns_limit_l_min 1
_reflns_number_total 813
_cod_data_source_file d3dt00384a2.cif
_cod_data_source_block K2CaFe(CN)6
_cod_original_cell_volume 547.11(5)
_cod_original_sg_symbol_H-M 'P 21/n'
_cod_database_code 7712406
_refine_ls_r_f_factor 0.14598
_gsas_proc_ls_prof_r_b_factor 0.02988
_gsas_proc_ls_prof_wr_b_factor 0.04486

loop_
_space_group_symop_id
_space_group_symop_operation_xyz
1 x,y,z
2 1/2-x,1/2+y,1/2-z
3 -x,-y,-z
4 1/2+x,1/2-y,1/2+z

loop_
_atom_site_label
_atom_site_type_symbol
_atom_site_fract_x
_atom_site_fract_y
_atom_site_fract_z
_atom_site_occupancy
_atom_site_adp_type
_atom_site_U_iso_or_equiv
_atom_site_symmetry_multiplicity
Fe1 Fe 0.00000 0.00000 0.00000 1.000 Uiso 0.0464(11) 2
Ca1 Ca 0.00000 0.50000 0.50000 1.000 Uiso 0.0464 2
N1 N 0.4361(22) 0.2704(20) 0.8139(23) 1.000 Uiso 0.060(3) 4
C1 C 0.529(3) 0.5968(24) 0.2277(28) 1.000 Uiso 0.060 4
N2 N 0.0468(22) 0.3067(20) 0.7567(22) 1.000 Uiso 0.060 4
C2 C 0.9533(29) 0.7508(27) 0.1001(23) 1.000 Uiso 0.060 4
N3 N 0.2216(16) 0.4654(29) 0.374(3) 1.000 Uiso 0.060 4
C3 C 0.6719(16) 0.542(4) 0.624(5) 1.000 Uiso 0.060 4
K1 K 0.7440(7) 0.9291(5) 0.4824(8) 1.000 Uiso 0.0464 4

loop_
_atom_type_symbol
_atom_type_number_in_cell
C 12
Ca 2
Fe 2
K 4
N 12

loop_
_diffrn_radiation_wavelength
_diffrn_radiation_wavelength_wt
_diffrn_radiation_wavelength_id
1.54051 1.0 1
1.54433 0.5000 2

loop_
_geom_angle_atom_site_label_1
_geom_angle_atom_site_label_2
_geom_angle_atom_site_label_3
_geom_angle
_geom_angle_site_symmetry_1
_geom_angle_site_symmetry_2
_geom_angle_site_symmetry_3
_geom_angle_publ_flag
N2 Ca1 N2 180 1_555 1_555 3_566 yes
Ca1 N2 C2 160.5(20) 1_555 1_555 3_666 yes

loop_
_geom_bond_atom_site_label_1
_geom_bond_atom_site_label_2
_geom_bond_distance
_geom_bond_site_symmetry_1
_geom_bond_site_symmetry_2
_geom_bond_publ_flag
Fe1 C1 2.080(18) 1_555 2_545 yes
Fe1 C2 2.060(19) 1_555 1_445 yes
Fe1 C2 2.060(19) 1_555 3_665 yes
Fe1 C3 1.997(20) 1_555 2_545 yes
Ca1 N1 2.507(14) 1_555 2_556 yes
Ca1 N2 2.372(14) 1_555 1_555 yes
Ca1 N2 2.372(14) 1_555 3_566 yes
Ca1 N3 2.469(14) 1_555 1_555 yes
Ca1 N3 2.469(14) 1_555 3_566 yes
N1 Ca1 2.507(14) 1_555 2_546 yes
N1 C1 1.102(3) 1_555 3_666 yes
C1 Fe1 2.080(18) 1_555 2_555 yes
C1 N1 1.102(3) 1_555 3_666 yes
C1 K1 3.051(30) 1_555 2_645 yes
N2 Ca1 2.372(14) 1_555 1_555 yes
N2 C2 1.100(3) 1_555 3_666 yes
C2 Fe1 2.060(19) 1_555 1_665 yes
C2 N2 1.100(3) 1_555 3_666 yes
N3 Ca1 2.469(14) 1_555 1_555 yes
N3 C3 1.098(3) 1_555 3_666 yes
C3 Fe1 1.997(20) 1_555 2_555 yes
C3 N3 1.098(3) 1_555 3_666 yes
C3 K1 3.030(30) 1_555 2_646 yes
K1 C1 3.051(30) 1_555 2_655 yes
K1 C3 3.030(30) 1_555 2_656 yes

loop_
_gsas_i100_meas
10.63
6.08
1.04
0.55
76.93
6.24
4.54
0.09
29.91
68.72
49.74
21.23
1.33
2.87
8.18
2.41
5.38
1.20
10.00
4.21
5.04
12.43
2.02
0.61
0.46
7.00
5.35
5.11
4.70
2.67
0.94
0.96
100.00
7.67
7.08
5.92
0.10
0.18
0.61
1.15
11.84
0.39
0.65
0.84
3.48
5.72
9.66
0.31
1.09
1.35
0.21
0.12
0.14
0.42
1.37
4.43
6.26
9.99
9.89
6.65
16.46
1.16
12.78
0.43
0.61
0.04
0.01
0.18
0.04
0.60
0.76
0.02
3.58
0.01
1.11
0.98
0.08
0.16
0.79
1.29
1.93
0.02
0.04
0.11
0.28
0.17
0.05
2.19
0.00
0.00
0.02
0.95
6.91
4.97
0.70
0.26
0.00
0.21
0.10
3.00
1.71
0.13
0.19
0.28
0.19
2.05
2.25
0.07
0.03
0.10
0.02
0.26
0.00
2.13
0.02
0.02
0.32
0.19
0.06
0.69
0.93
0.06
0.07
0.02
0.77
4.18
0.20
1.13
1.93
0.00
9.51
2.00
0.00
5.54
2.44
1.28
0.03
1.34
0.18
0.00
4.37
0.14
0.02
0.60
0.09
1.21
1.70
4.77
0.30
1.29
0.07
1.12
1.04
0.03
0.14
0.01
0.14
1.06
0.31
0.55
1.25
0.06
1.51
0.16
0.65
0.94
0.02
0.39
0.00
0.60
0.94
0.02
0.00
0.05
2.68
0.43
1.31
0.73
0.65
0.34
0.02
0.01
0.81
0.86
0.01
0.43
0.19
0.17
0.02
0.04
0.04
0.04
0.03
0.09
0.18
1.13
0.17
0.05
0.01
0.31
0.42
0.37
0.06
0.19
0.14
0.14
0.11
0.57
0.23
0.09
0.90
0.89
0.05
0.42
0.01
0.20
0.84
1.65
0.17
0.00
0.01
0.11
0.09
0.15
0.46
1.54
0.01
2.03
0.03
1.49
0.85
0.01
0.61
0.31
0.08
0.20
0.05
1.83
2.75
0.12
0.01
0.00
0.04
0.02
0.02
0.05
0.00
0.09
0.00
0.02
0.13
0.01
0.08
0.23
0.00
0.01
0.15
0.03
0.00
0.28
0.11
0.05
0.01
0.32
0.02
0.03
0.04
0.03
0.21
0.08
1.03
0.02
1.56
1.21
0.13
0.08
0.05
0.01
0.03
0.38
2.21
0.05
0.05
0.01
0.04
0.56
0.06
0.00
0.01
0.08
0.40
0.07
0.00
0.01
0.16
0.92
0.07
0.08
0.00
0.14
0.01
0.04
0.00
0.02
0.13
0.58
0.67
0.01
0.10
0.03
0.03
0.01
0.45
0.08
0.02
0.03
0.01
1.99
0.05
0.95
0.92
0.00
1.87
0.03
0.44
0.47
0.22
0.24
0.02
0.04
0.08
0.04
0.49
0.01
0.12
0.04
1.50
0.03
0.01
0.43
0.00
0.03
0.05
0.96
0.06
0.05
0.02
0.08
0.03
0.12
0.00
0.02
0.56
0.04
0.02
0.11
0.15
0.09
0.07
0.07
0.01
0.06
0.03
0.09
0.01
0.19
0.03
0.23
0.00
0.03
1.26
0.06
0.53
1.97
0.00
0.31
0.05
0.16
0.00
0.04
0.00
0.02
0.16
0.01
0.07
0.24
0.68
0.03
0.01
1.04
0.14
0.04
0.24
0.00
0.01
0.15
0.36
0.01
0.01
0.76
0.01
0.01
0.02
0.14
0.35
0.03
0.14
0.20
0.00
0.35
0.02
0.11
0.11
0.01
0.07
0.01
0.03
0.16
0.17
0.02
0.03
0.24
0.01
0.00
0.04
0.46
0.01
0.20
0.02
0.00
0.05
0.08
0.10
0.04
0.04
0.07
0.35
0.09
0.18
0.07
0.29
0.05
0.17
0.09
0.00
0.13
0.03
0.00
0.68
0.00
0.01
0.01
0.15
0.02
0.05
0.01
0.01
0.01
0.17
0.40
0.01
0.04
0.01
0.05
0.30
0.05
0.01
0.01
0.04
0.20
0.01
0.08
0.21
0.04
0.08
0.92
0.01
0.00
0.17
0.02
0.00
0.00
0.00
0.09
0.10
0.00
0.06
0.00
0.03
0.00
0.02
0.01
0.02
0.22
0.02
0.13
0.00
0.13
0.31
0.07
0.01
0.01
0.17
0.01
0.05
0.01
0.44
0.01
0.01
0.00
0.00
0.08
0.40
0.20
0.39
0.02
0.18
0.00
1.08
0.09
0.00
0.38
0.00
0.11
0.21
0.00
0.03
0.05
0.09
0.00
0.09
0.06
0.00
0.01
0.10
0.06
0.12
0.01
0.00
0.00
0.09
0.10
0.01
0.14
0.00
0.01
0.00
0.21
0.21
0.04
0.03
0.00
0.00
0.01
0.59
0.02
0.57
0.14
0.39
0.11
0.00
0.03
0.03
0.01
0.00
0.02
0.27
0.10
1.06
0.22
0.01
0.02
1.20
0.00
0.10
0.23
0.01
0.02
0.13
0.31
0.00
0.07
0.00
0.02
0.12
0.13
0.15
0.02
0.00
0.06
0.00
0.10
0.00
0.04
0.03
0.00
0.00
0.04
0.00
0.02
0.05
0.00
0.26
0.16
0.01
0.04
0.67
0.48
0.03
0.12
0.29
0.06
0.00
0.49
0.08
0.00
0.07
0.82
0.02
0.03
0.02
0.64
0.02
0.00
0.15
0.33
0.02
0.13
0.08
0.02
0.01
0.48
0.00
0.00
0.35
0.02
0.07
0.03
0.06
0.01
0.01
0.00
0.19
0.01
0.00
0.04
0.01
0.02
0.02
0.06
0.05
0.02
0.28
0.16
0.01
0.03
0.05
0.17
0.01
0.00
0.15
0.05
0.01
0.04
0.01
0.11
0.04
0.00
0.17
0.01
0.02
0.01
0.23
0.04
0.04
0.00
0.27
0.01
0.00
0.34
0.00
0.04
0.00
0.06
0.04
0.07
0.04
0.05
0.12
0.00
0.00
0.02
0.03
0.56
0.01
0.00
0.02
0.15
0.04
0.01
0.27
0.22
0.00
0.02
0.03
0.25
0.07
0.02
0.05
0.01
0.03
0.18
0.00
0.00
0.01
0.00
0.00
0.00
0.21
0.02
0.43
0.00
0.20
0.00
0.06
0.15
0.01
0.01
0.01
0.02
0.01
0.21
0.02
0.02
0.00
0.04
0.03
0.06
0.00
0.02
0.03
0.00
0.01
0.03
0.01
0.01
0.32
0.17
0.03
0.04
0.06
0.96
0.15
0.23
0.01
0.03
0.07
0.01
0.00
0.11
0.18
0.03
0.15
0.09
0.00
0.01
0.17
0.02
0.33
0.04
0.00
0.02
0.02
0.07
0.02
0.19
0.16
0.01
0.01
0.05
0.00
0.04
0.02
0.02
0.00
0.57
0.01
0.01
0.03
0.13
0.01
0.01
0.02
0.02
0.01
0.04
0.04
0.04
0.01
0.04
0.04
0.07
0.00
0.25
0.01
0.01
0.58
0.00
0.03
0.00
0.00
0.00
0.02
